data_4103260
loop_
_publ_author_name
'Dongbin Dang'
'Pengyan Wu'
'Cheng He'
'Zhong Xie'
'Chunying Duan'

_publ_section_title
;
 Homochiral Metal-Organic Frameworks for Heterogeneous Asymmetric
 Catalysis
;
_journal_name_full 'Journal of the American Chemical Society'
_journal_page_first 14321
_journal_page_last 14323
_journal_paper_doi 10.1021/ja101208s
_journal_volume 132
_journal_year 2010
_chemical_formula_sum 'C70 H64 Cd2 N6 O16'
_chemical_formula_weight 1470.07
_chemical_name_systematic
; 
 ? 
;
_space_group_IT_number 4
_symmetry_cell_setting monoclinic
_symmetry_space_group_name_Hall 'P 2yb'
_symmetry_space_group_name_H-M 'P 1 21 1'
_atom_sites_solution_hydrogens geom
_atom_sites_solution_primary direct
_atom_sites_solution_secondary difmap
_audit_creation_method SHELXL-97
_cell_angle_alpha 90.00
_cell_angle_beta 93.593(7)
_cell_angle_gamma 90.00
_cell_formula_units_Z 2
_cell_length_a 8.664(4)
_cell_length_b 26.844(13)
_cell_length_c 15.377(7)
_cell_measurement_temperature 298(2)
_cell_volume 3569(3)
_computing_cell_refinement 'Bruker SMART'
_computing_data_collection 'Bruker SMART'
_computing_data_reduction 'Bruker SAINT'
_computing_molecular_graphics 'Bruker SHELXTL'
_computing_publication_material 'Bruker SHELXTL'
_computing_structure_refinement 'Bruker SHELXTL'
_computing_structure_solution 'Bruker SHELXTL'
_diffrn_ambient_temperature 298(2)
_diffrn_measured_fraction_theta_full 0.993
_diffrn_measured_fraction_theta_max 0.993
_diffrn_measurement_device_type 'CCD area detector'
_diffrn_measurement_method 'phi and omega scans'
_diffrn_radiation_monochromator graphite
_diffrn_radiation_source 'fine-focus sealed tube'
_diffrn_radiation_type MoK\a
_diffrn_radiation_wavelength 0.71073
_diffrn_reflns_av_R_equivalents 0.0907
_diffrn_reflns_av_sigmaI/netI 0.3974
_diffrn_reflns_limit_h_max 8
_diffrn_reflns_limit_h_min -10
_diffrn_reflns_limit_k_max 31
_diffrn_reflns_limit_k_min -31
_diffrn_reflns_limit_l_max 18
_diffrn_reflns_limit_l_min -14
_diffrn_reflns_number 17405
_diffrn_reflns_theta_full 25.00
_diffrn_reflns_theta_max 25.00
_diffrn_reflns_theta_min 2.36
_exptl_absorpt_coefficient_mu 0.664
_exptl_absorpt_correction_type none
_exptl_crystal_colour yellow
_exptl_crystal_density_diffrn 1.368
_exptl_crystal_density_method 'not measured'
_exptl_crystal_description block
_exptl_crystal_F_000 1500
_exptl_crystal_size_max 0.35
_exptl_crystal_size_mid 0.30
_exptl_crystal_size_min 0.20
_refine_diff_density_max 0.508
_refine_diff_density_min -0.396
_refine_diff_density_rms 0.081
_refine_ls_abs_structure_details 'Flack H D (1983), Acta Cryst. A39, 876-881'
_refine_ls_abs_structure_Flack 0.10(7)
_refine_ls_extinction_method none
_refine_ls_goodness_of_fit_ref 0.975
_refine_ls_hydrogen_treatment 'riding mode'
_refine_ls_matrix_type full
_refine_ls_number_parameters 835
_refine_ls_number_reflns 12014
_refine_ls_number_restraints 934
_refine_ls_restrained_S_all 0.975
_refine_ls_R_factor_all 0.3184
_refine_ls_R_factor_gt 0.0759
_refine_ls_shift/su_max 0.003
_refine_ls_shift/su_mean 0.000
_refine_ls_structure_factor_coef Fsqd
_refine_ls_weighting_details
; calc 
 [0.00000+1.00000exp(3.00(sin\q/\l)^2^)]/ 
   [\s^2^(Fo^2^)+0.0000+0.0000*P+(0.0400P)^2^+0.0000sin\q/\l] 
 where P = 0.33333Fo^2^ + 0.66667Fc^2^ 
;
_refine_ls_weighting_scheme calc
_refine_ls_wR_factor_gt 0.1565
_refine_ls_wR_factor_ref 0.2231
_reflns_number_gt 2743
_reflns_number_total 12014
_reflns_threshold_expression >2sigma(I)
_cod_data_source_file ja101208s_si_004.cif
_cod_data_source_block sad
_cod_original_cell_volume 3570(3)
_cod_database_code 4103260

loop_
_symmetry_equiv_pos_as_xyz
'x, y, z'
'-x, y+1/2, -z'

loop_
_atom_site_label
_atom_site_type_symbol
_atom_site_fract_x
_atom_site_fract_y
_atom_site_fract_z
_atom_site_U_iso_or_equiv
_atom_site_adp_type
_atom_site_occupancy
_atom_site_symmetry_multiplicity
_atom_site_calc_flag
_atom_site_refinement_flags
_atom_site_disorder_assembly
_atom_site_disorder_group
Cd1 Cd 1.56964(13) 0.51991(4) 0.66428(6) 0.1126(4) Uani 1 1 d U . .
C1 C 1.4327(9) 0.6144(2) 0.7084(10) 0.161(3) Uani 1 1 d DU . .
O1 O 1.3919(6) 0.5840(4) 0.6501(5) 0.218(3) Uani 1 1 d DU . .
O2 O 1.5735(9) 0.6048(4) 0.7284(6) 0.217(3) Uani 1 1 d DU . .
C4 C 1.3449(4) 0.65728(14) 0.7241(4) 0.117(3) Uani 1 1 d DU . .
C5 C 1.4133(5) 0.69103(15) 0.7833(4) 0.116(6) Uani 1 1 d D . .
H5A H 1.5182 0.6862 0.8055 0.139 Uiso 1 1 d R . .
C6 C 1.3362(4) 0.73432(15) 0.8043(4) 0.094(5) Uani 1 1 d D . .
H6A H 1.3896 0.7567 0.8445 0.113 Uiso 1 1 d R . .
C7 C 1.1905(5) 0.74416(15) 0.7655(4) 0.071(3) Uani 1 1 d DU . .
C8 C 1.1216(5) 0.71066(16) 0.7060(5) 0.141(6) Uani 1 1 d D . .
H8A H 1.0329 0.7212 0.6701 0.170 Uiso 1 1 d R . .
C9 C 1.1941(5) 0.66540(18) 0.6908(6) 0.204(9) Uani 1 1 d D . .
H9A H 1.1349 0.6415 0.6563 0.245 Uiso 1 1 d R . .
C10 C 1.1237(11) 0.7953(3) 0.7831(6) 0.051(2) Uani 1 1 d U . .
C11 C 1.1449(11) 0.8162(4) 0.8619(7) 0.066(4) Uani 1 1 d . . .
H11A H 1.2012 0.7989 0.9084 0.080 Uiso 1 1 d R . .
C12 C 1.1011(13) 0.8700(4) 0.8742(6) 0.073(4) Uani 1 1 d . . .
C13 C 1.0241(11) 0.8852(4) 0.8046(8) 0.074(4) Uani 1 1 d . . .
H13A H 0.9878 0.9185 0.8135 0.089 Uiso 1 1 d R . .
C14 C 0.9896(12) 0.8684(4) 0.7290(6) 0.069(4) Uani 1 1 d . . .
C15 C 1.0340(12) 0.8182(4) 0.7192(7) 0.084(4) Uani 1 1 d . . .
H15A H 1.0140 0.8022 0.6638 0.100 Uiso 1 1 d R . .
C16 C 0.8951(6) 0.8947(2) 0.6553(2) 0.105(5) Uani 1 1 d D . .
C17 C 0.7958(6) 0.9336(2) 0.6717(2) 0.088(3) Uani 1 1 d DU . .
H17A H 0.7760 0.9402 0.7313 0.105 Uiso 1 1 d R . .
C18 C 0.7058(6) 0.9581(2) 0.6070(2) 0.079(3) Uani 1 1 d DU . .
H18A H 0.6394 0.9850 0.6219 0.095 Uiso 1 1 d R . .
C19 C 0.7297(5) 0.94456(18) 0.5214(2) 0.078(4) Uani 1 1 d D . .
C20 C 0.8339(6) 0.9083(2) 0.4992(2) 0.113(5) Uani 1 1 d D . .
H20A H 0.8426 0.8996 0.4391 0.135 Uiso 1 1 d R . .
C21 C 0.9165(7) 0.8849(2) 0.5683(2) 0.079(3) Uani 1 1 d DU . .
H21A H 0.9997 0.8641 0.5515 0.095 Uiso 1 1 d R . .
C2 C 0.6327(9) 0.9698(3) 0.4595(5) 0.098(3) Uani 1 1 d DU . .
O3 O 0.5251(6) 0.9984(3) 0.4701(4) 0.166(4) Uani 1 1 d D . .
O4 O 0.6512(8) 0.9630(3) 0.3846(5) 0.131(3) Uani 1 1 d DU . .
C22 C 1.1528(10) 0.89291(13) 0.9560(2) 0.084(4) Uani 1 1 d D . .
C23 C 1.1631(9) 0.86883(14) 1.0361(2) 0.085(3) Uani 1 1 d DU . .
H23A H 1.1407 0.8338 1.0381 0.102 Uiso 1 1 d R . .
C24 C 1.2127(10) 0.89352(15) 1.1126(2) 0.133(3) Uani 1 1 d DU . .
H24A H 1.2054 0.8772 1.1655 0.160 Uiso 1 1 d R . .
C25 C 1.2678(8) 0.94204(15) 1.1055(2) 0.091(3) Uani 1 1 d DU . .
C26 C 1.2575(9) 0.96742(16) 1.0264(3) 0.106(3) Uani 1 1 d DU . .
H26A H 1.2813 1.0023 1.0245 0.127 Uiso 1 1 d R . .
C27 C 1.1897(10) 0.94318(15) 0.9537(3) 0.087(4) Uani 1 1 d D . .
H27A H 1.1816 0.9605 0.8990 0.105 Uiso 1 1 d R . .
O5 O 1.4031(6) 1.0026(3) 1.1840(4) 0.190(5) Uani 1 1 d D . .
O6 O 1.2525(8) 0.9622(3) 1.2482(5) 0.224(5) Uani 1 1 d D . .
H1 H 1.1872 0.9394 1.2570 0.336 Uiso 1 1 d R . .
C3 C 1.3316(18) 0.9620(6) 1.1840(6) 0.376(4) Uani 1 1 d DU . .
N1 N 1.7778(3) 0.53616(14) 0.5878(3) 0.301(2) Uani 1 1 d DU . .
N2 N 1.8296(4) 0.59578(13) 0.4892(3) 0.3023(18) Uani 1 1 d DU . .
C28 C 1.7135(3) 0.57478(18) 0.5420(4) 0.304(2) Uani 1 1 d DU . .
H28A H 1.6121 0.5859 0.5440 0.365 Uiso 1 1 calc R . .
C29 C 1.9735(3) 0.57938(17) 0.5325(4) 0.303(2) Uani 1 1 d DU . .
H29A H 2.0699 0.5939 0.5270 0.364 Uiso 1 1 calc R . .
C31 C 1.8578(19) 0.63562(13) 0.4285(4) 0.3032(18) Uani 1 1 d DU . .
H31A H 1.7839 0.6327 0.3788 0.364 Uiso 1 1 calc R . .
H31B H 1.9603 0.6312 0.4076 0.364 Uiso 1 1 calc R . .
C30 C 1.9441(4) 0.53938(19) 0.5823(5) 0.303(2) Uani 1 1 d DU . .
H30A H 2.0172 0.5178 0.6084 0.363 Uiso 1 1 calc R . .
N3 N 1.8325(8) 0.72310(16) 0.3877(3) 0.302(2) Uani 1 1 d DU . .
H3A H 1.8576 0.7176 0.3354 0.362 Uiso 1 1 calc R . .
C32 C 1.8468(6) 0.68714(14) 0.4654(3) 0.3022(18) Uani 1 1 d DU . .
H32A H 1.9419 0.6946 0.5009 0.363 Uiso 1 1 calc R . .
C33 C 1.7066(7) 0.70010(14) 0.5172(4) 0.304(2) Uani 1 1 d DU . .
H33A H 1.6153 0.6824 0.4943 0.365 Uiso 1 1 calc R . .
H33B H 1.7259 0.6916 0.5782 0.365 Uiso 1 1 calc R . .
C35 C 1.7642(8) 0.77068(15) 0.4236(4) 0.304(2) Uani 1 1 d DU . .
H35A H 1.8452 0.7949 0.4371 0.365 Uiso 1 1 calc R . .
H35B H 1.6897 0.7851 0.3810 0.365 Uiso 1 1 calc R . .
C34 C 1.6857(9) 0.75625(16) 0.5058(4) 0.305(2) Uani 1 1 d DU . .
H34A H 1.5766 0.7646 0.5000 0.366 Uiso 1 1 calc R . .
H34B H 1.7327 0.7738 0.5558 0.366 Uiso 1 1 calc R . .
Cd2 Cd 0.94788(12) 1.21421(4) 0.85931(6) 0.1030(4) Uani 1 1 d U . .
C39 C 1.1531(4) 1.08106(12) 0.7740(4) 0.1011(15) Uani 1 1 d DU . .
C40 C 1.3059(4) 1.06856(14) 0.7960(5) 0.1049(16) Uani 1 1 d DU . .
H40A H 1.3665 1.0895 0.8322 0.126 Uiso 1 1 d R . .
C41 C 1.3683(4) 1.02392(15) 0.7679(5) 0.0991(18) Uani 1 1 d DU . .
H41A H 1.4736 1.0193 0.7806 0.119 Uiso 1 1 d R . .
C42 C 1.2716(4) 0.99004(15) 0.7233(5) 0.0982(18) Uani 1 1 d DU . .
C43 C 1.1179(5) 1.00191(14) 0.7009(5) 0.0989(18) Uani 1 1 d DU . .
H43A H 1.0552 0.9796 0.6686 0.119 Uiso 1 1 d R . .
C44 C 1.0621(5) 1.04831(16) 0.7230(5) 0.1029(16) Uani 1 1 d DU . .
H44A H 0.9618 1.0568 0.7036 0.123 Uiso 1 1 d R . .
C36 C 1.0954(11) 1.1263(2) 0.8047(7) 0.1081(18) Uani 1 1 d DU . .
O7 O 1.1695(4) 1.1610(2) 0.8186(6) 0.1151(18) Uani 1 1 d DU . .
O8 O 0.9569(5) 1.1314(2) 0.8086(6) 0.1126(18) Uani 1 1 d DU . .
C45 C 1.3427(8) 0.9416(3) 0.7029(5) 0.073(3) Uani 1 1 d DU . .
C46 C 1.4321(8) 0.91415(18) 0.7659(5) 0.062(4) Uani 1 1 d D . .
H46A H 1.4571 0.9295 0.8191 0.074 Uiso 1 1 d R . .
C47 C 1.4946(10) 0.8667(2) 0.7547(6) 0.060(3) Uani 1 1 d DU . .
C48 C 1.4592(11) 0.8404(4) 0.6720(6) 0.058(3) Uani 1 1 d U . .
H48A H 1.4942 0.8083 0.6617 0.070 Uiso 1 1 d R . .
C49 C 1.3584(11) 0.8703(4) 0.6042(6) 0.054(3) Uani 1 1 d U . .
C50 C 1.3054(12) 0.9160(4) 0.6230(7) 0.070(4) Uani 1 1 d . . .
H50A H 1.2403 0.9318 0.5813 0.084 Uiso 1 1 calc R . .
C51 C 1.3210(11) 0.84261(14) 0.5183(2) 0.1042(18) Uani 1 1 d DU . .
C52 C 1.3127(11) 0.86964(14) 0.4411(2) 0.1057(18) Uani 1 1 d DU . .
H52A H 1.3346 0.9035 0.4407 0.127 Uiso 1 1 d R . .
C53 C 1.2625(11) 0.84356(13) 0.3661(2) 0.1071(17) Uani 1 1 d DU . .
H53A H 1.2535 0.8617 0.3145 0.129 Uiso 1 1 d R . .
C54 C 1.2354(9) 0.79241(14) 0.3645(2) 0.1081(15) Uani 1 1 d DU . .
C37 C 1.1606(12) 0.7701(4) 0.2907(5) 0.1113(17) Uani 1 1 d DU . .
O9 O 1.1976(7) 0.7797(2) 0.2145(4) 0.121(2) Uani 1 1 d DU . .
O10 O 1.0770(8) 0.7331(2) 0.2863(4) 0.115(2) Uani 1 1 d DU . .
C55 C 1.2524(13) 0.76803(14) 0.4442(2) 0.1039(17) Uani 1 1 d DU . .
H55A H 1.2176 0.7354 0.4481 0.125 Uiso 1 1 d R . .
C56 C 1.2800(12) 0.79251(16) 0.5234(2) 0.1043(19) Uani 1 1 d DU . .
H56A H 1.2915 0.7743 0.5748 0.125 Uiso 1 1 d R . .
C57 C 1.5860(5) 0.83996(19) 0.8229(2) 0.046(2) Uani 1 1 d DU . .
C58 C 1.5684(6) 0.8456(2) 0.9116(2) 0.099(3) Uani 1 1 d DU . .
H58A H 1.5005 0.8698 0.9295 0.118 Uiso 1 1 d R . .
C59 C 1.6561(6) 0.8191(2) 0.9749(2) 0.073(3) Uani 1 1 d DU . .
H59A H 1.6345 0.8241 1.0327 0.088 Uiso 1 1 d R . .
C60 C 1.7644(5) 0.7859(2) 0.9463(2) 0.087(3) Uani 1 1 d DU . .
C61 C 1.7857(6) 0.7781(2) 0.8584(2) 0.098(5) Uani 1 1 d D . .
H61A H 1.8500 0.7526 0.8414 0.118 Uiso 1 1 d R . .
C62 C 1.6946(7) 0.8057(2) 0.7985(2) 0.082(3) Uani 1 1 d DU . .
H62A H 1.7071 0.7985 0.7402 0.098 Uiso 1 1 d R . .
O11 O 1.9276(10) 0.7236(2) 0.9986(4) 0.169(4) Uani 1 1 d D . .
O12 O 1.8719(10) 0.7736(2) 1.0880(4) 0.122(3) Uani 1 1 d DU . .
H2 H 1.7904 0.7736 1.1160 0.183 Uiso 1 1 d R . .
C38 C 1.8622(10) 0.7609(4) 1.0084(6) 0.128(3) Uani 1 1 d DU . .
N4 N 0.7307(3) 1.18751(15) 0.9311(3) 0.209(2) Uani 1 1 d DU . .
N5 N 0.6256(4) 1.12799(10) 1.0131(3) 0.2121(17) Uani 1 1 d DU . .
C63 C 0.7668(3) 1.15381(18) 0.9953(4) 0.2130(19) Uani 1 1 d DU . .
H63A H 0.8641 1.1484 1.0227 0.256 Uiso 1 1 calc R . .
C64 C 0.5060(3) 1.16281(17) 0.9851(4) 0.212(2) Uani 1 1 d DU . .
H64A H 0.4043 1.1621 1.0012 0.254 Uiso 1 1 calc R . .
C65 C 0.5656(4) 1.19660(16) 0.9316(4) 0.212(2) Uani 1 1 d DU . .
H65A H 0.5107 1.2213 0.9006 0.254 Uiso 1 1 calc R . .
C66 C 0.6310(8) 1.08698(18) 1.0744(4) 0.2169(18) Uani 1 1 d DU . .
H66A H 0.5284 1.0725 1.0749 0.260 Uiso 1 1 calc R . .
H66B H 0.6574 1.1001 1.1322 0.260 Uiso 1 1 calc R . .
C67 C 0.7435(9) 1.04633(12) 1.0560(2) 0.2184(18) Uani 1 1 d DU . .
H67A H 0.8503 1.0582 1.0650 0.262 Uiso 1 1 calc R . .
C68 C 0.7097(19) 1.02900(13) 0.9618(2) 0.2207(19) Uani 1 1 d DU . .
H68A H 0.6053 1.0381 0.9413 0.265 Uiso 1 1 calc R . .
H68B H 0.7815 1.0442 0.9238 0.265 Uiso 1 1 calc R . .
C69 C 0.7286(19) 0.97231(14) 0.9625(3) 0.221(2) Uani 1 1 d DU . .
H69A H 0.6483 0.9569 0.9248 0.266 Uiso 1 1 calc R . .
H69B H 0.8283 0.9632 0.9418 0.266 Uiso 1 1 calc R . .
C70 C 0.717(2) 0.95493(13) 1.0563(3) 0.220(2) Uani 1 1 d DU . .
H70A H 0.8040 0.9338 1.0740 0.264 Uiso 1 1 calc R . .
H70B H 0.6224 0.9360 1.0615 0.264 Uiso 1 1 calc R . .
N6 N 0.7159(16) 1.00127(15) 1.1139(3) 0.219(2) Uani 1 1 d DU . .
H6B H 0.7024 1.0019 1.1688 0.262 Uiso 1 1 calc R . .
O1W O 0.4407(18) 1.2891(6) 0.7829(11) 0.270(7) Uiso 1 1 d . . .
O2W O 0.700(3) 1.1191(10) 1.5301(18) 0.217(11) Uiso 0.50 1 d P . .
O3W O 1.3919(15) 1.1951(5) 0.7318(9) 0.227(6) Uiso 1 1 d . . .
O7W O 0.157(3) 1.1320(11) 1.087(2) 0.239(12) Uiso 0.50 1 d P . .
O4W O 1.699(4) 1.1106(13) 0.737(2) 0.313(18) Uiso 0.50 1 d P A 1
O5W O 1.664(3) 1.1416(11) 0.679(2) 0.231(12) Uiso 0.50 1 d P B 2

loop_
_atom_site_aniso_label
_atom_site_aniso_U_11
_atom_site_aniso_U_22
_atom_site_aniso_U_33
_atom_site_aniso_U_23
_atom_site_aniso_U_13
_atom_site_aniso_U_12
Cd1 0.1590(8) 0.0928(6) 0.0791(6) -0.0060(6) -0.0482(6) 0.0208(7)
C1 0.163(5) 0.162(5) 0.158(5) 0.002(4) 0.006(4) 0.001(4)
O1 0.221(5) 0.211(5) 0.220(5) -0.010(3) 0.010(3) 0.007(3)
O2 0.217(4) 0.214(5) 0.221(5) 0.002(3) 0.017(3) 0.006(3)
C4 0.116(4) 0.114(4) 0.120(5) -0.001(3) 0.011(3) 0.008(3)
C5 0.114(11) 0.085(9) 0.145(13) 0.016(8) -0.027(10) 0.003(8)
C6 0.060(8) 0.079(8) 0.141(11) 0.024(7) -0.019(8) -0.002(7)
C7 0.071(4) 0.072(4) 0.071(4) 0.001(3) 0.011(3) -0.009(3)
C8 0.098(10) 0.190(13) 0.132(11) 0.018(13) -0.025(9) 0.009(12)
C9 0.173(16) 0.191(16) 0.238(19) -0.098(14) -0.068(14) 0.059(14)
C10 0.049(4) 0.054(4) 0.048(4) -0.001(3) 0.004(3) 0.001(3)
C11 0.052(7) 0.091(8) 0.054(7) -0.004(6) -0.009(6) -0.001(6)
C12 0.113(9) 0.059(7) 0.044(7) 0.004(6) -0.024(7) 0.013(7)
C13 0.043(7) 0.053(7) 0.122(10) 0.015(7) -0.024(7) -0.003(6)
C14 0.064(8) 0.115(9) 0.025(6) -0.011(6) -0.023(6) -0.018(7)
C15 0.077(9) 0.111(9) 0.061(8) -0.031(7) -0.009(7) 0.026(8)
C16 0.146(12) 0.106(9) 0.060(8) 0.004(7) -0.030(8) -0.025(9)
C17 0.089(4) 0.089(4) 0.086(4) 0.001(3) 0.009(3) -0.001(3)
C18 0.082(4) 0.078(4) 0.078(4) 0.009(3) 0.007(3) 0.000(3)
C19 0.056(7) 0.077(8) 0.096(9) -0.007(7) -0.037(7) 0.013(6)
C20 0.190(13) 0.086(9) 0.054(8) 0.021(6) -0.053(8) -0.018(9)
C21 0.083(4) 0.077(4) 0.077(4) -0.008(3) 0.003(3) 0.001(3)
C2 0.105(4) 0.098(4) 0.092(4) 0.003(3) 0.010(3) -0.002(3)
O3 0.168(8) 0.228(10) 0.100(6) 0.094(6) -0.012(6) 0.072(8)
O4 0.139(4) 0.125(4) 0.128(4) -0.005(3) 0.001(3) 0.004(3)
C22 0.119(10) 0.034(6) 0.097(9) -0.017(6) -0.011(8) -0.004(7)
C23 0.093(4) 0.082(4) 0.080(4) -0.003(3) 0.002(3) -0.010(3)
C24 0.142(4) 0.127(4) 0.129(5) 0.007(3) 0.004(3) -0.002(3)
C25 0.096(4) 0.087(4) 0.089(4) -0.003(3) -0.001(3) -0.009(3)
C26 0.110(4) 0.104(4) 0.103(4) 0.003(3) 0.009(3) -0.005(3)
C27 0.111(9) 0.085(8) 0.061(8) 0.010(6) -0.038(7) -0.014(8)
O5 0.337(14) 0.143(8) 0.080(6) 0.010(6) -0.061(8) -0.039(9)
O6 0.246(10) 0.127(7) 0.280(11) -0.107(7) -0.135(9) -0.038(8)
C3 0.375(5) 0.376(5) 0.376(5) -0.002(4) 0.023(4) -0.001(4)
N1 0.246(4) 0.364(4) 0.299(4) -0.088(4) 0.046(4) -0.031(4)
N2 0.250(3) 0.365(3) 0.296(3) -0.089(3) 0.046(3) -0.033(3)
C28 0.251(3) 0.367(3) 0.298(3) -0.091(3) 0.048(3) -0.033(3)
C29 0.250(3) 0.365(3) 0.299(3) -0.090(3) 0.046(3) -0.031(3)
C31 0.254(3) 0.365(3) 0.294(3) -0.093(3) 0.047(3) -0.032(3)
C30 0.249(4) 0.366(4) 0.298(4) -0.089(4) 0.048(4) -0.030(4)
N3 0.256(3) 0.364(3) 0.289(3) -0.097(3) 0.045(3) -0.032(3)
C32 0.255(3) 0.365(3) 0.291(3) -0.094(3) 0.050(3) -0.035(3)
C33 0.260(3) 0.366(3) 0.291(3) -0.095(3) 0.048(3) -0.032(3)
C35 0.258(4) 0.368(4) 0.291(4) -0.094(4) 0.048(4) -0.033(4)
C34 0.260(4) 0.368(4) 0.291(4) -0.093(4) 0.050(4) -0.032(4)
Cd2 0.1479(8) 0.0732(6) 0.0823(6) -0.0044(6) -0.0365(6) 0.0094(7)
C39 0.136(3) 0.053(2) 0.113(3) -0.022(2) -0.002(3) 0.022(3)
C40 0.141(3) 0.056(3) 0.116(3) -0.019(3) -0.004(3) 0.015(3)
C41 0.135(3) 0.052(3) 0.109(3) -0.019(3) -0.006(3) 0.017(3)
C42 0.134(3) 0.052(3) 0.107(3) -0.017(3) -0.007(3) 0.016(3)
C43 0.131(3) 0.055(3) 0.109(3) -0.021(3) -0.008(3) 0.015(3)
C44 0.137(3) 0.056(3) 0.114(3) -0.013(3) -0.002(3) 0.017(3)
C36 0.144(3) 0.058(3) 0.121(3) -0.012(3) -0.002(3) 0.019(3)
O7 0.149(3) 0.066(3) 0.130(3) -0.033(3) 0.000(3) 0.024(3)
O8 0.144(3) 0.065(3) 0.129(3) -0.014(3) 0.010(3) 0.027(3)
C45 0.071(4) 0.078(4) 0.070(4) 0.002(3) 0.007(3) 0.001(3)
C46 0.049(8) 0.067(7) 0.071(8) 0.013(6) 0.011(6) -0.002(6)
C47 0.060(4) 0.060(4) 0.060(4) 0.003(3) 0.007(3) -0.001(3)
C48 0.059(4) 0.058(4) 0.057(4) 0.001(3) 0.007(3) -0.001(3)
C49 0.051(4) 0.054(4) 0.057(4) 0.000(3) 0.003(3) -0.003(3)
C50 0.055(8) 0.079(8) 0.073(8) 0.018(6) -0.009(7) -0.027(7)
C51 0.150(3) 0.089(3) 0.071(3) 0.012(3) -0.015(3) -0.037(3)
C52 0.156(3) 0.088(3) 0.070(3) 0.017(3) -0.014(3) -0.038(3)
C53 0.154(3) 0.090(3) 0.075(3) 0.017(3) -0.012(3) -0.038(3)
C54 0.152(3) 0.094(3) 0.075(3) 0.006(3) -0.014(3) -0.038(3)
C37 0.137(3) 0.103(3) 0.092(3) 0.003(2) -0.005(2) -0.025(2)
O9 0.165(4) 0.108(4) 0.087(4) -0.001(3) -0.022(4) -0.039(4)
O10 0.156(4) 0.103(4) 0.082(4) -0.009(3) -0.016(3) -0.038(4)
C55 0.150(3) 0.087(3) 0.072(3) 0.012(3) -0.013(3) -0.037(3)
C56 0.149(3) 0.090(3) 0.071(3) 0.018(3) -0.011(3) -0.038(3)
C57 0.044(4) 0.050(4) 0.044(4) 0.003(3) 0.010(3) -0.004(3)
C58 0.103(4) 0.096(4) 0.097(4) -0.003(3) 0.003(3) 0.002(3)
C59 0.076(4) 0.072(4) 0.072(4) -0.004(3) 0.005(3) 0.002(3)
C60 0.086(4) 0.086(4) 0.088(4) 0.006(3) 0.000(3) 0.004(3)
C61 0.096(10) 0.158(11) 0.040(8) 0.000(8) -0.008(7) 0.042(9)
C62 0.086(4) 0.080(4) 0.080(4) 0.007(3) 0.010(3) -0.002(3)
O11 0.223(10) 0.170(8) 0.114(7) 0.095(6) 0.016(7) 0.088(8)
O12 0.132(4) 0.111(4) 0.120(4) 0.006(3) -0.008(3) 0.005(3)
C38 0.131(5) 0.129(5) 0.123(5) 0.001(3) 0.005(3) 0.001(3)
N4 0.331(4) 0.114(4) 0.192(4) 0.052(3) 0.088(4) -0.034(4)
N5 0.337(3) 0.118(3) 0.190(3) 0.049(3) 0.088(3) -0.033(3)
C63 0.336(3) 0.120(3) 0.192(3) 0.047(3) 0.088(3) -0.031(3)
C64 0.335(3) 0.120(3) 0.191(3) 0.047(3) 0.087(3) -0.029(3)
C65 0.334(4) 0.119(4) 0.192(4) 0.047(4) 0.085(4) -0.030(4)
C66 0.345(3) 0.123(3) 0.190(3) 0.042(3) 0.082(3) -0.026(3)
C67 0.348(3) 0.127(3) 0.188(3) 0.038(3) 0.081(3) -0.023(3)
C68 0.351(3) 0.128(3) 0.192(3) 0.035(3) 0.080(3) -0.023(3)
C69 0.350(4) 0.130(4) 0.192(4) 0.034(4) 0.079(4) -0.023(4)
C70 0.351(4) 0.128(4) 0.187(4) 0.035(4) 0.077(4) -0.023(4)
N6 0.350(4) 0.126(3) 0.188(3) 0.034(3) 0.080(3) -0.020(3)

loop_
_atom_type_symbol
_atom_type_description
_atom_type_scat_dispersion_real
_atom_type_scat_dispersion_imag
_atom_type_scat_source
C C 0.0033 0.0016 'International Tables Vol C Tables 4.2.6.8 and 6.1.1.4'
H H 0.0000 0.0000 'International Tables Vol C Tables 4.2.6.8 and 6.1.1.4'
N N 0.0061 0.0033 'International Tables Vol C Tables 4.2.6.8 and 6.1.1.4'
O O 0.0106 0.0060 'International Tables Vol C Tables 4.2.6.8 and 6.1.1.4'
Cd Cd -0.8075 1.2024 'International Tables Vol C Tables 4.2.6.8 and 6.1.1.4'

loop_
_geom_angle_atom_site_label_1
_geom_angle_atom_site_label_2
_geom_angle_atom_site_label_3
_geom_angle
_geom_angle_site_symmetry_1
_geom_angle_site_symmetry_3
O3 Cd1 N1 80.12(19) 2_746 .
O3 Cd1 O1 84.4(3) 2_746 .
N1 Cd1 O1 110.9(2) . .
O3 Cd1 O5 149.3(2) 2_746 2_847
N1 Cd1 O5 121.06(18) . 2_847
O1 Cd1 O5 105.3(2) . 2_847
O3 Cd1 O2 126.5(3) 2_746 .
N1 Cd1 O2 92.2(3) . .
O1 Cd1 O2 49.17(19) . .
O5 Cd1 O2 77.9(3) 2_847 .
O3 Cd1 O6 120.6(3) 2_746 2_847
N1 Cd1 O6 85.1(2) . 2_847
O1 Cd1 O6 153.1(3) . 2_847
O5 Cd1 O6 48.26(15) 2_847 2_847
O2 Cd1 O6 111.1(3) . 2_847
O3 Cd1 O4 49.16(15) 2_746 2_746
N1 Cd1 O4 125.3(2) . 2_746
O1 Cd1 O4 86.3(3) . 2_746
O5 Cd1 O4 101.6(2) 2_847 2_746
O2 Cd1 O4 131.7(3) . 2_746
O6 Cd1 O4 102.3(3) 2_847 2_746
O3 Cd1 C28 70.4(2) 2_746 .
N1 Cd1 C28 29.34(10) . .
O1 Cd1 C28 82.2(2) . .
O5 Cd1 C28 139.0(2) 2_847 .
O2 Cd1 C28 77.6(3) . .
O6 Cd1 C28 114.0(2) 2_847 .
O4 Cd1 C28 119.2(2) 2_746 .
O1 C1 O2 105.5(7) . .
O1 C1 C4 121.7(9) . .
O2 C1 C4 130.3(9) . .
C1 O1 Cd1 105.2(5) . .
C1 O2 Cd1 95.8(6) . .
C5 C4 C9 119.4(4) . .
C5 C4 C1 115.6(6) . .
C9 C4 C1 124.7(5) . .
C6 C5 C4 120.4(4) . .
C6 C5 H5A 119.3 . .
C4 C5 H5A 120.0 . .
C7 C6 C5 119.8(4) . .
C7 C6 H6A 123.1 . .
C5 C6 H6A 117.0 . .
C6 C7 C8 120.1(4) . .
C6 C7 C10 116.2(5) . .
C8 C7 C10 123.3(5) . .
C7 C8 C9 119.7(4) . .
C7 C8 H8A 118.9 . .
C9 C8 H8A 120.8 . .
C4 C9 C8 119.8(4) . .
C4 C9 H9A 123.7 . .
C8 C9 H9A 116.4 . .
C11 C10 C15 120.4(9) . .
C11 C10 C7 120.5(8) . .
C15 C10 C7 119.0(8) . .
C10 C11 C12 119.6(9) . .
C10 C11 H11A 120.4 . .
C12 C11 H11A 119.4 . .
C13 C12 C22 134.5(10) . .
C13 C12 C11 108.7(9) . .
C22 C12 C11 116.7(8) . .
C14 C13 C12 136.7(11) . .
C14 C13 H13A 113.7 . .
C12 C13 H13A 109.5 . .
C13 C14 C15 112.8(10) . .
C13 C14 C16 126.9(10) . .
C15 C14 C16 119.9(8) . .
C10 C15 C14 120.0(9) . .
C10 C15 H15A 120.2 . .
C14 C15 H15A 119.1 . .
C17 C16 C21 116.1(4) . .
C17 C16 C14 121.6(5) . .
C21 C16 C14 122.0(5) . .
C16 C17 C18 123.6(3) . .
C16 C17 H17A 117.5 . .
C18 C17 H17A 118.1 . .
C17 C18 C19 116.3(4) . .
C17 C18 H18A 120.2 . .
C19 C18 H18A 123.2 . .
C20 C19 C18 123.7(3) . .
C20 C19 C2 122.9(5) . .
C18 C19 C2 113.4(5) . .
C19 C20 C21 116.1(4) . .
C19 C20 H20A 120.0 . .
C21 C20 H20A 123.8 . .
C16 C21 C20 123.9(4) . .
C16 C21 H21A 121.1 . .
C20 C21 H21A 114.6 . .
O4 C2 O3 112.2(6) . .
O4 C2 C19 118.1(8) . .
O3 C2 C19 129.7(8) . .
C2 O3 Cd1 105.9(5) . 2_756
C2 O4 Cd1 92.8(5) . 2_756
C27 C22 C23 118.3(4) . .
C27 C22 C12 116.8(5) . .
C23 C22 C12 124.9(5) . .
C22 C23 C24 121.7(4) . .
C22 C23 H23A 118.8 . .
C24 C23 H23A 119.4 . .
C23 C24 C25 117.9(4) . .
C23 C24 H24A 118.7 . .
C25 C24 H24A 123.4 . .
C26 C25 C24 121.4(4) . .
C26 C25 C3 124.5(8) . .
C24 C25 C3 114.1(8) . .
C27 C26 C25 118.3(4) . .
C27 C26 H26A 120.8 . .
C25 C26 H26A 120.1 . .
C22 C27 C26 121.3(4) . .
C22 C27 H27A 119.2 . .
C26 C27 H27A 118.9 . .
C3 O5 Cd1 100.9(6) . 2_857
C3 O6 Cd1 94.6(6) . 2_857
C3 O6 H1 122.1 . .
Cd1 O6 H1 138.6 2_857 .
O6 C3 O5 107.1(9) . .
O6 C3 C25 118.8(11) . .
O5 C3 C25 120.0(11) . .
C28 N1 C30 107.6(2) . .
C28 N1 Cd1 95.9(2) . .
C30 N1 Cd1 150.5(3) . .
C29 N2 C28 103.5(2) . .
C29 N2 C31 110.2(7) . .
C28 N2 C31 143.1(7) . .
N1 C28 N2 108.2(2) . .
N1 C28 Cd1 54.7(2) . .
N2 C28 Cd1 162.6(2) . .
N1 C28 H28A 125.9 . .
N2 C28 H28A 125.9 . .
Cd1 C28 H28A 71.2 . .
C30 C29 N2 108.3(2) . .
C30 C29 H29A 125.8 . .
N2 C29 H29A 125.8 . .
N2 C31 C32 114.8(5) . .
N2 C31 H31A 108.6 . .
C32 C31 H31A 108.6 . .
N2 C31 H31B 108.6 . .
C32 C31 H31B 108.6 . .
H31A C31 H31B 107.5 . .
C29 C30 N1 107.7(2) . .
C29 C30 H30A 126.2 . .
N1 C30 H30A 126.2 . .
C35 N3 C32 105.1(3) . .
C35 N3 H3A 127.5 . .
C32 N3 H3A 127.5 . .
C31 C32 C33 118.5(6) . .
C31 C32 N3 106.8(4) . .
C33 C32 N3 103.5(3) . .
C31 C32 H32A 109.2 . .
C33 C32 H32A 109.2 . .
N3 C32 H32A 109.2 . .
C34 C33 C32 104.9(3) . .
C34 C33 H33A 110.8 . .
C32 C33 H33A 110.8 . .
C34 C33 H33B 110.8 . .
C32 C33 H33B 110.8 . .
H33A C33 H33B 108.9 . .
C34 C35 N3 106.9(3) . .
C34 C35 H35A 110.3 . .
N3 C35 H35A 110.3 . .
C34 C35 H35B 110.3 . .
N3 C35 H35B 110.3 . .
H35A C35 H35B 108.6 . .
C35 C34 C33 106.9(3) . .
C35 C34 H34A 110.3 . .
C33 C34 H34A 110.3 . .
C35 C34 H34B 110.3 . .
C33 C34 H34B 110.3 . .
H34A C34 H34B 108.6 . .
O10 Cd2 O12 102.0(2) 2_756 2_857
O10 Cd2 N4 119.8(2) 2_756 .
O12 Cd2 N4 125.5(2) 2_857 .
O10 Cd2 O8 83.6(3) 2_756 .
O12 Cd2 O8 136.2(2) 2_857 .
N4 Cd2 O8 85.0(2) . .
O10 Cd2 O11 151.6(3) 2_756 2_857
O12 Cd2 O11 50.10(15) 2_857 2_857
N4 Cd2 O11 86.1(2) . 2_857
O8 Cd2 O11 112.3(3) . 2_857
O10 Cd2 O9 50.46(15) 2_756 2_756
O12 Cd2 O9 89.1(2) 2_857 2_756
N4 Cd2 O9 91.89(18) . 2_756
O8 Cd2 O9 124.0(2) . 2_756
O11 Cd2 O9 123.2(2) 2_857 2_756
O10 Cd2 O7 84.8(3) 2_756 .
O12 Cd2 O7 88.3(2) 2_857 .
N4 Cd2 O7 126.28(18) . .
O8 Cd2 O7 48.53(14) . .
O11 Cd2 O7 88.8(3) 2_857 .
O9 Cd2 O7 133.4(2) 2_756 .
C40 C39 C44 119.0(3) . .
C40 C39 C36 118.8(5) . .
C44 C39 C36 122.3(5) . .
C39 C40 C41 121.0(4) . .
C39 C40 H40A 119.6 . .
C41 C40 H40A 119.3 . .
C42 C41 C40 118.9(3) . .
C42 C41 H41A 124.7 . .
C40 C41 H41A 116.4 . .
C41 C42 C43 120.7(4) . .
C41 C42 C45 115.7(4) . .
C43 C42 C45 123.6(4) . .
C44 C43 C42 119.2(4) . .
C44 C43 H43A 120.6 . .
C42 C43 H43A 120.1 . .
C43 C44 C39 120.8(4) . .
C43 C44 H44A 118.4 . .
C39 C44 H44A 120.8 . .
O7 C36 O8 116.4(6) . .
O7 C36 C39 124.0(8) . .
O8 C36 C39 119.2(8) . .
C36 O7 Cd2 94.7(5) . .
C36 O8 Cd2 100.1(4) . .
C46 C45 C50 115.1(8) . .
C46 C45 C42 122.1(7) . .
C50 C45 C42 122.1(6) . .
C47 C46 C45 126.3(7) . .
C47 C46 H46A 116.2 . .
C45 C46 H46A 117.4 . .
C46 C47 C57 123.8(7) . .
C46 C47 C48 118.8(8) . .
C57 C47 C48 117.3(6) . .
C47 C48 C49 114.4(8) . .
C47 C48 H48A 122.6 . .
C49 C48 H48A 123.0 . .
C50 C49 C51 124.8(8) . .
C50 C49 C48 121.0(9) . .
C51 C49 C48 114.2(8) . .
C49 C50 C45 124.2(9) . .
C49 C50 H50A 117.9 . .
C45 C50 H50A 117.9 . .
C52 C51 C56 123.4(4) . .
C52 C51 C49 118.7(5) . .
C56 C51 C49 117.5(5) . .
C51 C52 C53 116.2(4) . .
C51 C52 H52A 121.1 . .
C53 C52 H52A 122.6 . .
C54 C53 C52 123.5(3) . .
C54 C53 H53A 119.8 . .
C52 C53 H53A 116.5 . .
C55 C54 C53 116.2(3) . .
C55 C54 C37 122.0(6) . .
C53 C54 C37 120.2(6) . .
O10 C37 O9 107.2(6) . .
O10 C37 C54 129.0(8) . .
O9 C37 C54 122.2(8) . .
C37 O9 Cd2 97.7(4) . 2_746
C37 O10 Cd2 104.6(5) . 2_746
C54 C55 C56 123.5(4) . .
C54 C55 H55A 119.0 . .
C56 C55 H55A 115.3 . .
C55 C56 C51 115.9(4) . .
C55 C56 H56A 120.0 . .
C51 C56 H56A 122.7 . .
C62 C57 C58 117.1(4) . .
C62 C57 C47 118.6(4) . .
C58 C57 C47 124.2(5) . .
C57 C58 C59 122.8(4) . .
C57 C58 H58A 118.4 . .
C59 C58 H58A 118.6 . .
C60 C59 C58 117.3(3) . .
C60 C59 H59A 125.4 . .
C58 C59 H59A 117.3 . .
C59 C60 C61 122.6(4) . .
C59 C60 C38 118.9(5) . .
C61 C60 C38 118.4(6) . .
C62 C61 C60 117.3(4) . .
C62 C61 H61A 122.1 . .
C60 C61 H61A 120.2 . .
C57 C62 C61 122.9(4) . .
C57 C62 H62A 121.4 . .
C61 C62 H62A 115.7 . .
C38 O11 Cd2 99.6(5) . 2_847
C38 O12 Cd2 98.8(5) . 2_847
C38 O12 H2 118.8 . .
Cd2 O12 H2 112.4 2_847 .
O11 C38 O12 110.7(6) . .
O11 C38 C60 126.9(9) . .
O12 C38 C60 121.7(8) . .
C63 N4 C65 106.8(2) . .
C63 N4 Cd2 112.9(2) . .
C65 N4 Cd2 140.2(2) . .
C64 N5 C63 103.5(2) . .
C64 N5 C66 132.9(4) . .
C63 N5 C66 119.6(4) . .
N4 C63 N5 107.3(2) . .
N4 C63 H63A 126.4 . .
N5 C63 H63A 126.4 . .
C65 C64 N5 108.8(2) . .
C65 C64 H64A 125.6 . .
N5 C64 H64A 125.6 . .
C64 C65 N4 107.8(2) . .
C64 C65 H65A 126.1 . .
N4 C65 H65A 126.1 . .
N5 C66 C67 115.1(4) . .
N5 C66 H66A 108.5 . .
C67 C66 H66A 108.5 . .
N5 C66 H66B 108.5 . .
C67 C66 H66B 108.5 . .
H66A C66 H66B 107.5 . .
C66 C67 N6 109.8(5) . .
C66 C67 C68 108.1(6) . .
N6 C67 C68 106.4(3) . .
C66 C67 H67A 110.8 . .
N6 C67 H67A 110.8 . .
C68 C67 H67A 110.8 . .
C69 C68 C67 106.3(3) . .
C69 C68 H68A 110.5 . .
C67 C68 H68A 110.5 . .
C69 C68 H68B 110.5 . .
C67 C68 H68B 110.5 . .
H68A C68 H68B 108.7 . .
C70 C69 C68 107.3(3) . .
C70 C69 H69A 110.3 . .
C68 C69 H69A 110.3 . .
C70 C69 H69B 110.3 . .
C68 C69 H69B 110.3 . .
H69A C69 H69B 108.5 . .
C69 C70 N6 107.6(3) . .
C69 C70 H70A 110.2 . .
N6 C70 H70A 110.2 . .
C69 C70 H70B 110.2 . .
N6 C70 H70B 110.2 . .
H70A C70 H70B 108.5 . .
C70 N6 C67 107.5(3) . .
C70 N6 H6B 126.3 . .
C67 N6 H6B 126.3 . .

loop_
_geom_bond_atom_site_label_1
_geom_bond_atom_site_label_2
_geom_bond_distance
_geom_bond_site_symmetry_2
Cd1 O3 2.251(6) 2_746
Cd1 N1 2.257(4) .
Cd1 O1 2.311(9) .
Cd1 O5 2.377(7) 2_847
Cd1 O2 2.482(11) .
Cd1 O6 2.514(7) 2_847
Cd1 O4 2.526(7) 2_746
Cd1 C28 2.749(5) .
C1 O1 1.247(13) .
C1 O2 1.266(10) .
C1 C4 1.409(5) .
C4 C5 1.390(4) .
C4 C9 1.391(4) .
C5 C6 1.389(4) .
C5 H5A 0.9600 .
C6 C7 1.388(4) .
C6 H6A 0.9600 .
C7 C8 1.390(4) .
C7 C10 1.521(10) .
C8 C9 1.395(4) .
C8 H8A 0.9601 .
C9 H9A 0.9599 .
C10 C11 1.337(13) .
C10 C15 1.360(13) .
C11 C12 1.506(14) .
C11 H11A 0.9601 .
C12 C13 1.291(13) .
C12 C22 1.447(10) .
C13 C14 1.266(13) .
C13 H13A 0.9599 .
C14 C15 1.413(14) .
C14 C16 1.528(10) .
C15 H15A 0.9602 .
C16 C17 1.386(4) .
C16 C21 1.388(4) .
C17 C18 1.390(4) .
C17 H17A 0.9602 .
C18 C19 1.393(4) .
C18 H18A 0.9601 .
C19 C20 1.385(4) .
C19 C2 1.405(5) .
C20 C21 1.392(4) .
C20 H20A 0.9601 .
C21 H21A 0.9600 .
C2 O4 1.187(10) .
C2 O3 1.226(9) .
O3 Cd1 2.251(6) 2_756
O4 Cd1 2.526(7) 2_756
C22 C27 1.388(4) .
C22 C23 1.389(4) .
C23 C24 1.394(4) .
C23 H23A 0.9600 .
C24 C25 1.394(4) .
C24 H24A 0.9300 .
C25 C26 1.392(4) .
C25 C3 1.401(5) .
C26 C27 1.392(4) .
C26 H26A 0.9598 .
C27 H27A 0.9601 .
O5 C3 1.255(16) .
O5 Cd1 2.377(7) 2_857
O6 C3 1.237(16) .
O6 Cd1 2.514(7) 2_857
O6 H1 0.8501 .
N1 C28 1.354(4) .
N1 C30 1.451(4) .
N2 C29 1.445(4) .
N2 C28 1.446(4) .
N2 C31 1.450(4) .
C28 H28A 0.9300 .
C29 C30 1.353(4) .
C29 H29A 0.9300 .
C31 C32 1.500(4) .
C31 H31A 0.9700 .
C31 H31B 0.9700 .
C30 H30A 0.9300 .
N3 C35 1.525(4) .
N3 C32 1.535(4) .
N3 H3A 0.8600 .
C32 C33 1.534(4) .
C32 H32A 0.9800 .
C33 C34 1.527(4) .
C33 H33A 0.9700 .
C33 H33B 0.9700 .
C35 C34 1.523(5) .
C35 H35A 0.9700 .
C35 H35B 0.9700 .
C34 H34A 0.9700 .
C34 H34B 0.9700 .
Cd2 O10 2.292(7) 2_756
Cd2 O12 2.341(8) 2_857
Cd2 N4 2.353(3) .
Cd2 O8 2.360(7) .
Cd2 O11 2.389(7) 2_857
Cd2 O9 2.405(6) 2_756
Cd2 O7 2.504(6) .
C39 C40 1.387(4) .
C39 C44 1.390(4) .
C39 C36 1.405(5) .
C40 C41 1.394(4) .
C40 H40A 0.9300 .
C41 C42 1.389(4) .
C41 H41A 0.9299 .
C42 C43 1.392(4) .
C42 C45 1.481(9) .
C43 C44 1.386(4) .
C43 H43A 0.9301 .
C44 H44A 0.9298 .
C36 O7 1.145(9) .
C36 O8 1.213(10) .
C45 C46 1.409(5) .
C45 C50 1.427(12) .
C46 C47 1.399(5) .
C46 H46A 0.9303 .
C47 C57 1.462(9) .
C47 C48 1.471(12) .
C48 C49 1.543(13) .
C48 H48A 0.9294 .
C49 C50 1.347(13) .
C49 C51 1.532(10) .
C50 H50A 0.9300 .
C51 C52 1.390(4) .
C51 C56 1.394(4) .
C52 C53 1.395(4) .
C52 H52A 0.9296 .
C53 C54 1.393(4) .
C53 H53A 0.9302 .
C54 C55 1.389(4) .
C54 C37 1.405(5) .
C37 O10 1.230(10) .
C37 O9 1.261(10) .
O9 Cd2 2.405(6) 2_746
O10 Cd2 2.292(7) 2_746
C55 C56 1.391(4) .
C55 H55A 0.9302 .
C56 H56A 0.9299 .
C57 C62 1.385(4) .
C57 C58 1.391(4) .
C58 C59 1.393(4) .
C58 H58A 0.9299 .
C59 C60 1.385(4) .
C59 H59A 0.9295 .
C60 C61 1.392(4) .
C60 C38 1.407(5) .
C61 C62 1.389(4) .
C61 H61A 0.9296 .
C62 H62A 0.9299 .
O11 C38 1.165(11) .
O11 Cd2 2.389(6) 2_847
O12 C38 1.269(11) .
O12 Cd2 2.341(8) 2_847
O12 H2 0.8499 .
N4 C63 1.361(4) .
N4 C65 1.452(4) .
N5 C64 1.441(4) .
N5 C63 1.447(4) .
N5 C66 1.448(4) .
C63 H63A 0.9300 .
C64 C65 1.348(4) .
C64 H64A 0.9300 .
C65 H65A 0.9300 .
C66 C67 1.502(5) .
C66 H66A 0.9700 .
C66 H66B 0.9700 .
C67 N6 1.529(4) .
C67 C68 1.533(4) .
C67 H67A 0.9800 .
C68 C69 1.531(4) .
C68 H68A 0.9700 .
C68 H68B 0.9700 .
C69 C70 1.526(4) .
C69 H69A 0.9700 .
C69 H69B 0.9700 .
C70 N6 1.527(4) .
C70 H70A 0.9700 .
C70 H70B 0.9700 .
N6 H6B 0.8600 .
